data_4077967
loop_
_publ_author_name
'Zeits, Paul D.'
'Rachiero, Giovanni Pietro'
'Hampel, Frank'
'Reibenspies, Joseph H.'
'Gladysz, John A.'

_publ_section_title
;
 Gyroscope-Like Platinum and Palladium Complexes with Trans-Spanning
 Bis(pyridine) Ligands
;
_journal_issue 7
_journal_name_full Organometallics
_journal_page_first 2854
_journal_paper_doi 10.1021/om201145x
_journal_volume 31
_journal_year 2012
_chemical_formula_sum 'C26 H34 Cl2 N2 O4 Pt'
_chemical_formula_weight 704.54
_chemical_name_systematic
; 
 ? 
;
_space_group_IT_number 64
_symmetry_cell_setting orthorhombic
_symmetry_space_group_name_Hall '-C 2ac 2'
_symmetry_space_group_name_H-M 'C m c a'
_atom_sites_solution_hydrogens geom
_atom_sites_solution_primary direct
_atom_sites_solution_secondary difmap
_audit_creation_method SHELXL-97
_cell_angle_alpha 90.00
_cell_angle_beta 90.00
_cell_angle_gamma 90.00
_cell_formula_units_Z 4
_cell_length_a 21.4040(3)
_cell_length_b 8.8892(2)
_cell_length_c 14.5045(3)
_cell_measurement_reflns_used 1788
_cell_measurement_temperature 173(2)
_cell_volume 2759.69(9)
_computing_cell_refinement DENZO-SMN
_computing_data_collection 'Nonius Collect'
_computing_data_reduction DENZO-SMN
_computing_molecular_graphics 'SHELXTL NT'
_computing_publication_material 'SHELXTL NT'
_computing_structure_refinement 'SHELXL-97 (Sheldrick, 1997)'
_computing_structure_solution 'SHELXS-97 (Sheldrick, 1990)'
_diffrn_ambient_temperature 173(2)
_diffrn_detector_area_resol_mean 9
_diffrn_measured_fraction_theta_full 0.999
_diffrn_measured_fraction_theta_max 0.999
_diffrn_measurement_device_type 'Nonius KappaCCD'
_diffrn_radiation_monochromator graphite
_diffrn_radiation_source 'fine-focus rotating anode'
_diffrn_radiation_type MoK\a
_diffrn_radiation_wavelength 0.71073
_diffrn_reflns_av_R_equivalents 0.0093
_diffrn_reflns_av_sigmaI/netI 0.0139
_diffrn_reflns_limit_h_max 27
_diffrn_reflns_limit_h_min -27
_diffrn_reflns_limit_k_max 11
_diffrn_reflns_limit_k_min -11
_diffrn_reflns_limit_l_max 18
_diffrn_reflns_limit_l_min -18
_diffrn_reflns_number 2994
_diffrn_reflns_theta_full 27.45
_diffrn_reflns_theta_max 27.45
_diffrn_reflns_theta_min 2.81
_exptl_absorpt_coefficient_mu 5.312
_exptl_absorpt_correction_T_max 0.4164
_exptl_absorpt_correction_T_min 0.2987
_exptl_absorpt_correction_type empirical
_exptl_absorpt_process_details Scalepack
_exptl_crystal_colour yellow
_exptl_crystal_density_diffrn 1.696
_exptl_crystal_density_method 'not measured'
_exptl_crystal_description block
_exptl_crystal_F_000 1392
_exptl_crystal_size_max 0.30
_exptl_crystal_size_mid 0.30
_exptl_crystal_size_min 0.20
_refine_diff_density_max 1.095
_refine_diff_density_min -0.805
_refine_diff_density_rms 0.119
_refine_ls_extinction_coef 0.00143(15)
_refine_ls_extinction_expression Fc^*^=kFc[1+0.001xFc^2^\l^3^/sin(2\q)]^-1/4^
_refine_ls_extinction_method SHELXL
_refine_ls_goodness_of_fit_ref 1.080
_refine_ls_hydrogen_treatment mixed
_refine_ls_matrix_type full
_refine_ls_number_parameters 85
_refine_ls_number_reflns 1619
_refine_ls_number_restraints 0
_refine_ls_restrained_S_all 1.080
_refine_ls_R_factor_all 0.0313
_refine_ls_R_factor_gt 0.0266
_refine_ls_shift/su_max 0.016
_refine_ls_shift/su_mean 0.001
_refine_ls_structure_factor_coef Fsqd
_refine_ls_weighting_details 'calc w=1/[\s^2^(Fo^2^)+(0.0425P)^2^+11.0930P] where P=(Fo^2^+2Fc^2^)/3'
_refine_ls_weighting_scheme calc
_refine_ls_wR_factor_gt 0.0712
_refine_ls_wR_factor_ref 0.0748
_reflns_number_gt 1356
_reflns_number_total 1619
_reflns_threshold_expression >2sigma(I)
_cod_data_source_file om201145x_si_002.cif
_cod_data_source_block gr05=trans-17a
_cod_depositor_comments
;
The following automatic conversions were performed:

'_symmetry_cell_setting' value 'Orthorhombic' changed to
'orthorhombic' according to
/home/saulius/struct/CIF-dictionaries/cif_core.dic dictionary named
'cif_core.dic' version 2.4.1 from 2010-06-29.

Automatic conversion script
Id: cif_fix_values 1715 2011-07-08 13:25:40Z adriana 
;
_cod_original_sg_symbol_H-M Cmca
_cod_database_code 4077967

loop_
_symmetry_equiv_pos_as_xyz
'x, y, z'
'-x, -y+1/2, z+1/2'
'-x, y+1/2, -z+1/2'
'x, -y, -z'
'x+1/2, y+1/2, z'
'-x+1/2, -y+1, z+1/2'
'-x+1/2, y+1, -z+1/2'
'x+1/2, -y+1/2, -z'
'-x, -y, -z'
'x, y-1/2, -z-1/2'
'x, -y-1/2, z-1/2'
'-x, y, z'
'-x+1/2, -y+1/2, -z'
'x+1/2, y, -z-1/2'
'x+1/2, -y, z-1/2'
'-x+1/2, y+1/2, z'

loop_
_atom_site_label
_atom_site_type_symbol
_atom_site_fract_x
_atom_site_fract_y
_atom_site_fract_z
_atom_site_U_iso_or_equiv
_atom_site_adp_type
_atom_site_occupancy
_atom_site_symmetry_multiplicity
_atom_site_calc_flag
_atom_site_refinement_flags
Pt1 Pt 0.5000 1.5000 1.0000 0.02475(14) Uani 1 4 d S
Cl1 Cl 0.5000 1.37512(19) 0.86170(10) 0.0444(3) Uani 1 2 d S
N1 N 0.5950(2) 1.5000 1.0000 0.0268(9) Uani 1 2 d S
O1 O 0.63064(13) 1.1438(3) 1.1065(2) 0.0465(7) Uani 1 1 d .
C1 C 0.58942(17) 1.2595(4) 1.0803(3) 0.0369(8) Uani 1 1 d .
H1A H 0.5660 1.2961 1.1347 0.044 Uiso 1 1 calc R
H1B H 0.5590 1.2213 1.0345 0.044 Uiso 1 1 calc R
C2 C 0.6002(3) 1.0209(5) 1.1491(4) 0.0581(15) Uani 1 1 d .
H2A H 0.5756 0.9634 1.1033 0.070 Uiso 1 1 calc R
H2B H 0.5718 1.0564 1.1983 0.070 Uiso 1 1 calc R
C3 C 0.6535(5) 0.9208(7) 1.1905(4) 0.103(3) Uani 1 1 d .
H3A H 0.6843 0.9732 1.2249 0.124 Uiso 1 1 calc R
C4 C 0.6605(4) 0.7925(10) 1.1851(5) 0.101(2) Uani 1 1 d .
H4A H 0.6314 0.7330 1.1517 0.121 Uiso 1 1 calc R
H4B H 0.6954 0.7464 1.2141 0.121 Uiso 1 1 calc R
C12 C 0.62700(16) 1.3853(4) 1.0394(2) 0.0314(7) Uani 1 1 d .
C13 C 0.69162(17) 1.3845(5) 1.0412(3) 0.0414(9) Uani 1 1 d .
H13A H 0.7134 1.3048 1.0706 0.050 Uiso 1 1 calc R
C14 C 0.7243(3) 1.5000 1.0000 0.0448(16) Uani 1 2 d S
H14A H 0.7687 1.5000 1.0000 0.054 Uiso 1 2 calc SR

loop_
_atom_site_aniso_label
_atom_site_aniso_U_11
_atom_site_aniso_U_22
_atom_site_aniso_U_33
_atom_site_aniso_U_23
_atom_site_aniso_U_13
_atom_site_aniso_U_12
Pt1 0.01831(17) 0.02860(18) 0.02735(18) -0.00024(9) 0.000 0.000
Cl1 0.0333(6) 0.0621(9) 0.0376(7) -0.0162(6) 0.000 0.000
N1 0.023(2) 0.031(2) 0.027(2) -0.0031(15) 0.000 0.000
O1 0.0432(15) 0.0411(15) 0.0552(17) 0.0138(14) 0.0010(13) 0.0114(13)
C1 0.0300(18) 0.0366(19) 0.044(2) 0.0054(17) -0.0003(15) 0.0060(15)
C2 0.075(4) 0.047(3) 0.052(3) 0.012(2) 0.022(3) 0.012(2)
C3 0.214(10) 0.041(3) 0.056(3) 0.020(2) 0.024(5) 0.027(4)
C4 0.090(5) 0.128(7) 0.084(5) 0.027(5) 0.002(4) 0.019(5)
C12 0.0263(16) 0.0357(18) 0.0323(18) -0.0022(16) -0.0018(14) 0.0036(15)
C13 0.0272(17) 0.048(2) 0.049(2) 0.000(2) -0.0034(17) 0.0060(17)
C14 0.022(3) 0.054(4) 0.058(4) -0.004(3) 0.000 0.000

loop_
_atom_type_symbol
_atom_type_description
_atom_type_scat_dispersion_real
_atom_type_scat_dispersion_imag
_atom_type_scat_source
C C 0.0033 0.0016 'International Tables Vol C Tables 4.2.6.8 and 6.1.1.4'
H H 0.0000 0.0000 'International Tables Vol C Tables 4.2.6.8 and 6.1.1.4'
N N 0.0061 0.0033 'International Tables Vol C Tables 4.2.6.8 and 6.1.1.4'
O O 0.0106 0.0060 'International Tables Vol C Tables 4.2.6.8 and 6.1.1.4'
Cl Cl 0.1484 0.1585 'International Tables Vol C Tables 4.2.6.8 and 6.1.1.4'
Pt Pt -1.7033 8.3905 'International Tables Vol C Tables 4.2.6.8 and 6.1.1.4'

loop_
_geom_angle_atom_site_label_1
_geom_angle_atom_site_label_2
_geom_angle_atom_site_label_3
_geom_angle
_geom_angle_site_symmetry_1
_geom_angle_site_symmetry_3
N1 Pt1 N1 180.0 . 9_687
N1 Pt1 Cl1 90.0 . .
N1 Pt1 Cl1 90.000(1) 9_687 .
N1 Pt1 Cl1 90.000(1) . 9_687
N1 Pt1 Cl1 90.0 9_687 9_687
Cl1 Pt1 Cl1 180.0 . 9_687
C12 N1 C12 119.2(5) 4_587 .
C12 N1 Pt1 120.4(2) 4_587 .
C12 N1 Pt1 120.4(2) . .
C1 O1 C2 113.2(4) . .
O1 C1 C12 108.4(3) . .
O1 C2 C3 105.7(6) . .
C4 C3 C2 129.1(10) . .
N1 C12 C13 121.1(4) . .
N1 C12 C1 117.2(3) . .
C13 C12 C1 121.7(3) . .
C14 C13 C12 119.7(4) . .
C13 C14 C13 119.0(6) 4_587 .

loop_
_geom_bond_atom_site_label_1
_geom_bond_atom_site_label_2
_geom_bond_distance
_geom_bond_site_symmetry_2
Pt1 N1 2.033(5) .
Pt1 N1 2.033(5) 9_687
Pt1 Cl1 2.2926(14) .
Pt1 Cl1 2.2926(14) 9_687
N1 C12 1.355(4) 4_587
N1 C12 1.355(4) .
O1 C1 1.407(4) .
O1 C2 1.414(6) .
C1 C12 1.500(5) .
C2 C3 1.566(10) .
C3 C4 1.153(9) .
C12 C13 1.384(5) .
C13 C14 1.378(6) .
C14 C13 1.378(6) 4_587

loop_
_geom_torsion_atom_site_label_1
_geom_torsion_atom_site_label_2
_geom_torsion_atom_site_label_3
_geom_torsion_atom_site_label_4
_geom_torsion
_geom_torsion_site_symmetry_1
_geom_torsion_site_symmetry_4
N1 Pt1 N1 C12 0(28) 9_687 4_587
Cl1 Pt1 N1 C12 89.70(18) . 4_587
Cl1 Pt1 N1 C12 -90.30(18) 9_687 4_587
N1 Pt1 N1 C12 0(100) 9_687 .
Cl1 Pt1 N1 C12 -90.30(18) . .
Cl1 Pt1 N1 C12 89.70(18) 9_687 .
C2 O1 C1 C12 178.0(4) . .
C1 O1 C2 C3 -169.0(4) . .
O1 C2 C3 C4 -132.4(9) . .
C12 N1 C12 C13 0.9(3) 4_587 .
Pt1 N1 C12 C13 -179.1(3) . .
C12 N1 C12 C1 -178.8(4) 4_587 .
Pt1 N1 C12 C1 1.2(4) . .
O1 C1 C12 N1 172.4(3) . .
O1 C1 C12 C13 -7.3(5) . .
N1 C12 C13 C14 -1.9(6) . .
C1 C12 C13 C14 177.8(3) . .
C12 C13 C14 C13 0.9(3) . 4_587
